data_4104261
loop_
_publ_author_name
'Heather R. Lucas'
'Lei Li'
'Amy A. Narducci Sarjeant'
'Michael A. Vance'
'Edward I. Solomon'
'Kenneth D. Karlin'

_publ_section_title
;
 Toluene and Ethylbenzene Aliphatic C-H Bond Oxidations Initiated by a
 Dicopper(II)-\m-1,2-Peroxo Complex
;
_journal_name_full 'Journal of the American Chemical Society'
_journal_page_first 3230
_journal_page_last 3245
_journal_paper_doi 10.1021/ja807081d
_journal_volume 131
_journal_year 2009
_chemical_formula_moiety 'C25 H30 Cu N4 O, C24 B F20'
_chemical_formula_sum 'C49 H30 B Cu F20 N4 O'
_chemical_formula_weight 1145.12
_chemical_name_systematic
; 
 ? 
;
_space_group_IT_number 2
_symmetry_cell_setting triclinic
_symmetry_space_group_name_Hall '-P 1'
_symmetry_space_group_name_H-M 'P -1'
_atom_sites_solution_hydrogens geom
_atom_sites_solution_primary heavy
_atom_sites_solution_secondary difmap
_audit_creation_date
;
'Tue May 16 17:03:59 2006'
;
_audit_creation_method SHELXL-97
_cell_angle_alpha 107.807(12)
_cell_angle_beta 90.416(10)
_cell_angle_gamma 91.680(11)
_cell_formula_units_Z 2
_cell_length_a 8.0704(10)
_cell_length_b 17.337(3)
_cell_length_c 17.499(2)
_cell_measurement_reflns_used 13821
_cell_measurement_theta_max 28.4996
_cell_measurement_theta_min 3.8077
_cell_volume 2329.8(6)
_computing_cell_refinement 'Oxford Diffraction CrysAlis RED'
_computing_data_collection 'Oxford Diffraction CrysAlis CCD'
_computing_data_reduction 'Oxford Diffraction CrysAlis RED'
_computing_molecular_graphics 'Sheldrick, G.M. (2000). SHELXTL v6.10.'
_computing_publication_material 'Sheldrick, G.M. (2000). SHELXTL v6.10.'
_computing_structure_refinement 'Sheldrick, G.M. (2000). SHELXTL v6.10.'
_computing_structure_solution 'Sheldrick, G.M. (2000). SHELXTL v6.10.'
_diffrn_ambient_temperature 110
_diffrn_detector_area_resol_mean 15.9890
_diffrn_measured_fraction_theta_full 0.994
_diffrn_measured_fraction_theta_max 0.994
_diffrn_measurement_details 'see scan set'
_diffrn_measurement_device Kappa
_diffrn_measurement_device_type Xcalibur3
_diffrn_measurement_method ' phi omega scans'
_diffrn_orient_matrix_UB_11 0.0052442921
_diffrn_orient_matrix_UB_12 -0.0387324682
_diffrn_orient_matrix_UB_13 -0.0289281771
_diffrn_orient_matrix_UB_21 -0.0143823147
_diffrn_orient_matrix_UB_22 -0.0187608664
_diffrn_orient_matrix_UB_23 0.0301785847
_diffrn_orient_matrix_UB_31 -0.0864522453
_diffrn_orient_matrix_UB_32 -0.0006932304
_diffrn_orient_matrix_UB_33 -0.0076021777
_diffrn_radiation_monochromator graphite
_diffrn_radiation_source 'Enhance (Mo) X-ray Source'
_diffrn_radiation_type 'Mo K\a'
_diffrn_radiation_wavelength 0.71073
_diffrn_reflns_av_R_equivalents 0.0370
_diffrn_reflns_av_sigmaI/netI 0.0540
_diffrn_reflns_limit_h_max 10
_diffrn_reflns_limit_h_min -10
_diffrn_reflns_limit_k_max 23
_diffrn_reflns_limit_k_min -23
_diffrn_reflns_limit_l_max 23
_diffrn_reflns_limit_l_min -23
_diffrn_reflns_number 27377
_diffrn_reflns_resolution_max 0.75
_diffrn_reflns_theta_full 28.28
_diffrn_reflns_theta_max 28.28
_diffrn_reflns_theta_min 3.82
_diffrn_source_current 40
_diffrn_source_power 2
_diffrn_source_voltage 50
_diffrn_standards_interval_count 0
_diffrn_standards_interval_time 0
_exptl_absorpt_coefficient_mu 0.593
_exptl_absorpt_correction_T_max 0.954
_exptl_absorpt_correction_T_min 0.823
_exptl_absorpt_correction_type analytical
_exptl_absorpt_process_details
;
CrysAlis RED, Oxford Diffraction Ltd.,
Version 1.171.29.5 (release 22-02-2006 CrysAlis171 .NET)
(compiled Feb 22 2006,13:01:44)
Analytical numeric absorption correction using a multifaceted crystal
        model based on expressions derived by R.C. Clark & J.S. Reid.
(Clark, R. C. & Reid, J. S. (1995). Acta Cryst. A51, 887-897)
;
_exptl_crystal_colour colorless
_exptl_crystal_density_diffrn 1.632
_exptl_crystal_density_method 'not measured'
_exptl_crystal_description prism
_exptl_crystal_F_000 1148
_exptl_crystal_size_max 0.2614
_exptl_crystal_size_mid 0.1452
_exptl_crystal_size_min 0.0468
_refine_diff_density_max 0.617
_refine_diff_density_min -0.747
_refine_diff_density_rms 0.068
_refine_ls_extinction_method none
_refine_ls_goodness_of_fit_ref 1.103
_refine_ls_hydrogen_treatment mixed
_refine_ls_matrix_type full
_refine_ls_number_parameters 690
_refine_ls_number_reflns 11504
_refine_ls_number_restraints 0
_refine_ls_restrained_S_all 1.103
_refine_ls_R_factor_all 0.0646
_refine_ls_R_factor_gt 0.0412
_refine_ls_shift/su_max 0.003
_refine_ls_shift/su_mean 0.000
_refine_ls_structure_factor_coef Fsqd
_refine_ls_weighting_details 'calc w=1/[\s^2^(Fo^2^)+(0.0595P)^2^+0.2184P] where P=(Fo^2^+2Fc^2^)/3'
_refine_ls_weighting_scheme calc
_refine_ls_wR_factor_gt 0.1151
_refine_ls_wR_factor_ref 0.1195
_reflns_number_gt 7952
_reflns_number_total 11504
_reflns_threshold_expression >2sigma(I)
_cod_data_source_file ja807081d_si_004.cif
_cod_data_source_block x0244
_cod_original_sg_symbol_H-M 'P-1   '
_cod_database_code 4104261
_audit_creation_method_reference
;
CrysAlis RED, Oxford Diffraction Ltd.,
Version 1.171.29.5 (release 22-02-2006 CrysAlis171 .NET)
(compiled Feb 22 2006,13:01:44)
;
_computing_data_collection_reference
;
CrysAlis CCD, Oxford Diffraction Ltd.,
Version 1.171.29.5 (release 22-02-2006 CrysAlis171 .NET)
(compiled Feb 22 2006,13:01:44)
;
_computing_cell_refinment_reference
;
CrysAlis RED, Oxford Diffraction Ltd.,
Version 1.171.29.5 (release 22-02-2006 CrysAlis171 .NET)
(compiled Feb 22 2006,13:01:44)
;
_computing_data_reduction_reference
;
CrysAlis RED, Oxford Diffraction Ltd.,
Version 1.171.29.5 (release 22-02-2006 CrysAlis171 .NET)
(compiled Feb 22 2006,13:01:44)
;
_cell_measurement_resolution_max 0.74
_jhu_your_name_here 'Dr. Amy A Sarjeant'
_jhu_your_lab_here 'NCB 240'
_jhu_your_phone_number_here x6-8569
_jhu_your_email_here xray@jhu.edu
_jhu_institutional_source 'Karlin Lab'
_jhu_submitting_scientist 'Heather Lucas'
_jhu_scientist_phone x6-6161
_jhu_scientist_email hlucas4@jhu.edu
_jhu_identifying_number x0244
_jhu_xray_labbook II-1
_jhu_crystalization_labbook 99
_jhu_crystalization_solvent 'Toluene, Pentane, Diethyl Ether'
_jhu_crystalization_method
;
;
_jhu_diffraction_detector_distance 50
_jhu_quality_factor 1

loop_
_symmetry_equiv_pos_as_xyz
'x, y, z'
'-x, -y, -z'

loop_
_atom_site_label
_atom_site_type_symbol
_atom_site_fract_x
_atom_site_fract_y
_atom_site_fract_z
_atom_site_U_iso_or_equiv
_atom_site_adp_type
_atom_site_occupancy
_atom_site_symmetry_multiplicity
_atom_site_calc_flag
_atom_site_refinement_flags
Cu1 Cu 0.19674(3) 0.309283(17) 0.374793(16) 0.02059(9) Uani 1 1 d .
N1 N 0.2498(2) 0.42311(12) 0.44474(11) 0.0197(4) Uani 1 1 d .
N2 N 0.2528(2) 0.37168(11) 0.27970(10) 0.0150(4) Uani 1 1 d .
N3 N -0.0288(2) 0.29216(11) 0.31472(11) 0.0190(4) Uani 1 1 d .
N4 N 0.2822(2) 0.21190(13) 0.38675(12) 0.0244(4) Uani 1 1 d .
O1 O 0.3726(2) 0.43458(9) 0.16014(9) 0.0229(4) Uani 1 1 d .
C1 C 0.2090(3) 0.45359(15) 0.52283(13) 0.0216(5) Uani 1 1 d .
H1A H 0.1575 0.4184 0.5486 0.026 Uiso 1 1 calc R
C2 C 0.2391(3) 0.53332(15) 0.56625(14) 0.0234(5) Uani 1 1 d .
H2A H 0.2080 0.5526 0.6209 0.028 Uiso 1 1 calc R
C3 C 0.3150(3) 0.58563(15) 0.52997(14) 0.0236(5) Uani 1 1 d .
H3A H 0.3368 0.6411 0.5590 0.028 Uiso 1 1 calc R
C4 C 0.3582(3) 0.55461(15) 0.45017(13) 0.0211(5) Uani 1 1 d .
H4A H 0.4109 0.5886 0.4235 0.025 Uiso 1 1 calc R
C5 C 0.3239(3) 0.47343(14) 0.40948(13) 0.0177(5) Uani 1 1 d .
C6 C 0.3700(3) 0.43821(14) 0.32171(13) 0.0199(5) Uani 1 1 d .
H6A H 0.3685 0.4813 0.2954 0.024 Uiso 1 1 calc R
H6B H 0.4837 0.4176 0.3183 0.024 Uiso 1 1 calc R
C7 C 0.0865(3) 0.40153(13) 0.27093(13) 0.0182(5) Uani 1 1 d .
H7A H 0.0829 0.4207 0.2232 0.022 Uiso 1 1 calc R
H7B H 0.0626 0.4477 0.3187 0.022 Uiso 1 1 calc R
C8 C -0.0430(3) 0.33389(13) 0.26184(13) 0.0176(5) Uani 1 1 d .
C9 C -0.1689(3) 0.31790(14) 0.20461(14) 0.0222(5) Uani 1 1 d .
H9A H -0.1756 0.3484 0.1680 0.027 Uiso 1 1 calc R
C10 C -0.2853(3) 0.25648(16) 0.20160(15) 0.0278(6) Uani 1 1 d .
H10A H -0.3719 0.2437 0.1623 0.033 Uiso 1 1 calc R
C11 C -0.2733(3) 0.21442(15) 0.25650(16) 0.0274(6) Uani 1 1 d .
H11A H -0.3532 0.1731 0.2565 0.033 Uiso 1 1 calc R
C12 C -0.1433(3) 0.23325(14) 0.31153(14) 0.0224(5) Uani 1 1 d .
H12A H -0.1344 0.2034 0.3486 0.027 Uiso 1 1 calc R
C13 C 0.3055(2) 0.32011(13) 0.20167(12) 0.0161(4) Uani 1 1 d .
C14 C 0.3591(3) 0.35183(14) 0.14092(13) 0.0179(5) Uani 1 1 d .
C15 C 0.3904(3) 0.29872(14) 0.06585(13) 0.0205(5) Uani 1 1 d .
H15A H 0.4308 0.3192 0.0248 0.025 Uiso 1 1 calc R
C16 C 0.3634(3) 0.21609(14) 0.04997(13) 0.0198(5) Uani 1 1 d .
H16A H 0.3851 0.1810 -0.0022 0.024 Uiso 1 1 calc R
C17 C 0.3056(2) 0.18303(13) 0.10806(13) 0.0175(5) Uani 1 1 d .
C18 C 0.2816(2) 0.23732(13) 0.18422(13) 0.0170(4) Uani 1 1 d .
H18A H 0.2471 0.2163 0.2260 0.020 Uiso 1 1 calc R
C19 C 0.2613(3) 0.09294(14) 0.09214(14) 0.0210(5) Uani 1 1 d .
C20 C 0.3676(3) 0.05833(15) 0.14585(16) 0.0285(6) Uani 1 1 d .
H20A H 0.4852 0.0659 0.1354 0.043 Uiso 1 1 calc R
H20B H 0.3406 0.0004 0.1342 0.043 Uiso 1 1 calc R
H20C H 0.3452 0.0865 0.2023 0.043 Uiso 1 1 calc R
C21 C 0.2861(3) 0.04481(15) 0.00397(15) 0.0303(6) Uani 1 1 d .
H21A H 0.4025 0.0499 -0.0098 0.045 Uiso 1 1 calc R
H21B H 0.2156 0.0661 -0.0302 0.045 Uiso 1 1 calc R
H21C H 0.2561 -0.0124 -0.0045 0.045 Uiso 1 1 calc R
C22 C 0.0780(3) 0.08413(16) 0.11162(16) 0.0289(6) Uani 1 1 d .
H22A H 0.0102 0.1121 0.0824 0.043 Uiso 1 1 calc R
H22B H 0.0623 0.1081 0.1695 0.043 Uiso 1 1 calc R
H22C H 0.0444 0.0265 0.0955 0.043 Uiso 1 1 calc R
C23 C 0.4098(4) 0.46780(16) 0.09673(15) 0.0336(6) Uani 1 1 d .
H23A H 0.4094 0.5271 0.1173 0.050 Uiso 1 1 calc R
H23B H 0.3261 0.4484 0.0537 0.050 Uiso 1 1 calc R
H23C H 0.5194 0.4508 0.0756 0.050 Uiso 1 1 calc R
C24 C 0.3202(3) 0.15165(16) 0.39393(14) 0.0255(5) Uani 1 1 d .
C25 C 0.3686(4) 0.07457(17) 0.40382(19) 0.0398(7) Uani 1 1 d .
H25A H 0.3589 0.0319 0.3520 0.060 Uiso 1 1 calc R
H25B H 0.2957 0.0607 0.4425 0.060 Uiso 1 1 calc R
H25C H 0.4836 0.0795 0.4235 0.060 Uiso 1 1 calc R
B1 B -0.4972(3) 0.23151(15) 0.74675(15) 0.0167(5) Uani 1 1 d .
F1 F -0.72507(17) 0.19752(9) 0.61176(8) 0.0295(3) Uani 1 1 d .
F2 F -0.95538(19) 0.07881(10) 0.56415(10) 0.0450(4) Uani 1 1 d .
F3 F -0.99191(18) -0.03443(10) 0.64364(11) 0.0480(5) Uani 1 1 d .
F4 F -0.78860(19) -0.02464(9) 0.77126(11) 0.0430(4) Uani 1 1 d .
F5 F -0.56460(17) 0.09399(9) 0.82249(9) 0.0296(3) Uani 1 1 d .
F6 F -0.27307(16) 0.36737(8) 0.75978(7) 0.0229(3) Uani 1 1 d .
F7 F -0.05434(16) 0.38749(9) 0.65428(8) 0.0285(3) Uani 1 1 d .
F8 F -0.02410(18) 0.27120(10) 0.51023(8) 0.0368(4) Uani 1 1 d .
F9 F -0.21999(18) 0.13320(10) 0.47503(8) 0.0364(4) Uani 1 1 d .
F10 F -0.43161(17) 0.10919(8) 0.57994(8) 0.0283(3) Uani 1 1 d .
F11 F -0.26938(16) 0.10349(8) 0.73423(8) 0.0277(3) Uani 1 1 d .
F12 F -0.04220(17) 0.09179(10) 0.84114(10) 0.0367(4) Uani 1 1 d .
F13 F -0.00850(18) 0.20761(11) 0.98670(9) 0.0410(4) Uani 1 1 d .
F14 F -0.20570(17) 0.33874(9) 1.02038(8) 0.0322(3) Uani 1 1 d .
F15 F -0.42569(15) 0.35423(8) 0.91566(7) 0.0215(3) Uani 1 1 d .
F16 F -0.71756(15) 0.25652(8) 0.87931(7) 0.0220(3) Uani 1 1 d .
F17 F -0.92441(16) 0.37701(9) 0.93680(8) 0.0290(3) Uani 1 1 d .
F18 F -0.95645(17) 0.49437(9) 0.86390(9) 0.0338(4) Uani 1 1 d .
F19 F -0.77390(17) 0.48778(8) 0.73223(9) 0.0291(3) Uani 1 1 d .
F20 F -0.56991(16) 0.36938(8) 0.67315(8) 0.0249(3) Uani 1 1 d .
C101 C -0.6268(3) 0.15147(13) 0.71775(13) 0.0191(5) Uani 1 1 d .
C102 C -0.7362(3) 0.14324(15) 0.65374(14) 0.0242(5) Uani 1 1 d .
C103 C -0.8559(3) 0.08226(16) 0.62772(15) 0.0304(6) Uani 1 1 d .
C104 C -0.8737(3) 0.02533(15) 0.66717(18) 0.0336(7) Uani 1 1 d .
C105 C -0.7716(3) 0.03025(15) 0.73131(17) 0.0300(6) Uani 1 1 d .
C106 C -0.6531(3) 0.09270(14) 0.75607(15) 0.0240(5) Uani 1 1 d .
C107 C -0.3707(3) 0.23884(14) 0.67551(13) 0.0178(5) Uani 1 1 d .
C108 C -0.2648(3) 0.30693(14) 0.68991(13) 0.0189(5) Uani 1 1 d .
C109 C -0.1496(3) 0.31860(15) 0.63635(14) 0.0223(5) Uani 1 1 d .
C110 C -0.1349(3) 0.26012(16) 0.56333(14) 0.0253(5) Uani 1 1 d .
C111 C -0.2336(3) 0.19141(16) 0.54606(13) 0.0257(5) Uani 1 1 d .
C112 C -0.3458(3) 0.18145(15) 0.60218(14) 0.0219(5) Uani 1 1 d .
C113 C -0.3662(3) 0.22777(13) 0.81905(13) 0.0168(4) Uani 1 1 d .
C114 C -0.2583(3) 0.16389(14) 0.80538(14) 0.0204(5) Uani 1 1 d .
C115 C -0.1402(3) 0.15596(15) 0.85926(15) 0.0251(5) Uani 1 1 d .
C116 C -0.1231(3) 0.21330(17) 0.93230(15) 0.0279(6) Uani 1 1 d .
C117 C -0.2227(3) 0.27967(15) 0.94938(14) 0.0232(5) Uani 1 1 d .
C118 C -0.3385(3) 0.28522(14) 0.89313(13) 0.0187(5) Uani 1 1 d .
C119 C -0.6244(2) 0.30765(13) 0.77552(12) 0.0156(4) Uani 1 1 d .
C120 C -0.7270(3) 0.31340(13) 0.84097(13) 0.0178(5) Uani 1 1 d .
C121 C -0.8357(3) 0.37393(14) 0.87132(13) 0.0209(5) Uani 1 1 d .
C122 C -0.8522(3) 0.43399(14) 0.83509(14) 0.0226(5) Uani 1 1 d .
C123 C -0.7593(3) 0.43019(14) 0.76904(14) 0.0215(5) Uani 1 1 d .
C124 C -0.6514(3) 0.36827(14) 0.74062(13) 0.0184(5) Uani 1 1 d .

loop_
_atom_site_aniso_label
_atom_site_aniso_U_11
_atom_site_aniso_U_22
_atom_site_aniso_U_33
_atom_site_aniso_U_23
_atom_site_aniso_U_13
_atom_site_aniso_U_12
Cu1 0.02204(15) 0.02201(16) 0.01890(15) 0.00821(12) 0.00019(11) -0.00130(11)
N1 0.0187(9) 0.0247(11) 0.0159(9) 0.0068(8) 0.0011(7) -0.0012(8)
N2 0.0155(9) 0.0162(9) 0.0124(9) 0.0029(8) 0.0001(7) -0.0004(7)
N3 0.0187(9) 0.0184(10) 0.0179(9) 0.0024(8) 0.0039(7) 0.0008(7)
N4 0.0291(11) 0.0244(11) 0.0198(10) 0.0071(9) -0.0017(8) -0.0014(9)
O1 0.0393(10) 0.0151(8) 0.0153(8) 0.0061(7) 0.0060(7) -0.0017(7)
C1 0.0181(11) 0.0289(13) 0.0182(11) 0.0081(10) 0.0027(9) -0.0012(9)
C2 0.0214(12) 0.0325(14) 0.0146(11) 0.0044(10) 0.0037(9) 0.0032(10)
C3 0.0256(12) 0.0187(12) 0.0224(12) 0.0001(10) 0.0001(9) 0.0023(9)
C4 0.0217(11) 0.0240(13) 0.0194(11) 0.0094(10) 0.0018(9) 0.0001(9)
C5 0.0146(10) 0.0229(12) 0.0151(10) 0.0050(9) 0.0003(8) -0.0004(8)
C6 0.0203(11) 0.0208(12) 0.0179(11) 0.0053(10) 0.0029(8) -0.0051(9)
C7 0.0214(11) 0.0172(11) 0.0177(11) 0.0077(9) 0.0027(8) 0.0023(9)
C8 0.0167(11) 0.0176(11) 0.0166(11) 0.0021(9) 0.0032(8) 0.0025(8)
C9 0.0207(11) 0.0227(13) 0.0227(12) 0.0060(10) -0.0009(9) 0.0053(9)
C10 0.0215(12) 0.0283(14) 0.0282(13) 0.0007(11) -0.0052(10) 0.0032(10)
C11 0.0182(12) 0.0223(13) 0.0371(14) 0.0028(11) 0.0028(10) -0.0037(9)
C12 0.0224(12) 0.0226(13) 0.0232(12) 0.0085(10) 0.0030(9) -0.0004(9)
C13 0.0133(10) 0.0196(12) 0.0147(10) 0.0041(9) 0.0014(8) 0.0011(8)
C14 0.0177(11) 0.0191(12) 0.0182(11) 0.0075(10) 0.0001(8) 0.0009(8)
C15 0.0243(12) 0.0236(13) 0.0143(11) 0.0073(10) 0.0017(9) -0.0022(9)
C16 0.0187(11) 0.0236(12) 0.0155(11) 0.0031(10) 0.0012(8) 0.0027(9)
C17 0.0135(10) 0.0193(12) 0.0187(11) 0.0045(10) -0.0021(8) 0.0004(8)
C18 0.0145(10) 0.0204(12) 0.0178(11) 0.0085(10) 0.0002(8) 0.0002(8)
C19 0.0228(12) 0.0148(11) 0.0244(12) 0.0044(10) -0.0006(9) 0.0002(9)
C20 0.0320(14) 0.0202(13) 0.0332(14) 0.0080(11) -0.0059(11) 0.0020(10)
C21 0.0368(14) 0.0205(13) 0.0290(14) 0.0012(11) -0.0030(11) -0.0014(11)
C22 0.0249(13) 0.0250(13) 0.0366(15) 0.0096(12) -0.0004(10) -0.0035(10)
C23 0.0591(18) 0.0226(14) 0.0225(13) 0.0123(11) 0.0078(12) -0.0030(12)
C24 0.0256(12) 0.0287(14) 0.0216(12) 0.0069(11) -0.0049(9) -0.0027(10)
C25 0.0437(16) 0.0278(15) 0.0476(18) 0.0111(14) -0.0117(13) 0.0048(12)
B1 0.0193(12) 0.0167(13) 0.0143(12) 0.0052(10) 0.0023(9) -0.0009(9)
F1 0.0328(8) 0.0319(8) 0.0232(7) 0.0081(7) -0.0057(6) -0.0033(6)
F2 0.0315(8) 0.0500(11) 0.0394(9) -0.0061(8) -0.0115(7) -0.0055(7)
F3 0.0286(8) 0.0294(9) 0.0696(12) -0.0082(8) 0.0095(8) -0.0122(7)
F4 0.0372(9) 0.0235(8) 0.0736(12) 0.0224(8) 0.0169(8) -0.0013(6)
F5 0.0295(8) 0.0273(8) 0.0398(9) 0.0219(7) 0.0020(6) -0.0004(6)
F6 0.0273(7) 0.0206(7) 0.0179(7) 0.0019(6) 0.0035(5) -0.0036(5)
F7 0.0254(7) 0.0314(8) 0.0289(8) 0.0108(7) 0.0026(6) -0.0107(6)
F8 0.0308(8) 0.0539(10) 0.0243(8) 0.0103(7) 0.0142(6) -0.0049(7)
F9 0.0372(8) 0.0424(10) 0.0206(7) -0.0035(7) 0.0096(6) -0.0004(7)
F10 0.0314(8) 0.0242(8) 0.0225(7) -0.0023(6) 0.0044(6) -0.0052(6)
F11 0.0315(8) 0.0193(7) 0.0296(8) 0.0029(6) 0.0056(6) 0.0059(6)
F12 0.0268(8) 0.0396(9) 0.0526(10) 0.0260(8) 0.0088(7) 0.0154(6)
F13 0.0271(8) 0.0658(12) 0.0398(9) 0.0303(9) -0.0074(6) 0.0061(7)
F14 0.0317(8) 0.0458(10) 0.0162(7) 0.0058(7) -0.0043(6) -0.0034(7)
F15 0.0274(7) 0.0195(7) 0.0168(6) 0.0043(6) 0.0014(5) 0.0021(5)
F16 0.0269(7) 0.0246(7) 0.0192(7) 0.0135(6) 0.0062(5) 0.0031(5)
F17 0.0265(7) 0.0350(9) 0.0270(7) 0.0109(7) 0.0141(6) 0.0060(6)
F18 0.0312(8) 0.0304(9) 0.0414(9) 0.0120(7) 0.0086(6) 0.0145(6)
F19 0.0317(8) 0.0264(8) 0.0365(8) 0.0201(7) 0.0013(6) 0.0062(6)
F20 0.0278(7) 0.0305(8) 0.0225(7) 0.0168(6) 0.0064(5) 0.0034(6)
C101 0.0210(11) 0.0150(11) 0.0197(11) 0.0028(9) 0.0038(9) 0.0007(9)
C102 0.0226(12) 0.0233(13) 0.0244(12) 0.0037(11) 0.0049(9) 0.0013(9)
C103 0.0200(12) 0.0332(15) 0.0283(13) -0.0050(12) -0.0001(10) -0.0005(10)
C104 0.0202(12) 0.0194(13) 0.0498(17) -0.0057(12) 0.0098(11) -0.0049(10)
C105 0.0252(13) 0.0171(12) 0.0472(16) 0.0089(12) 0.0137(11) 0.0014(10)
C106 0.0203(12) 0.0205(12) 0.0302(13) 0.0062(11) 0.0052(9) 0.0022(9)
C107 0.0179(11) 0.0202(12) 0.0161(11) 0.0066(9) 0.0015(8) 0.0017(9)
C108 0.0202(11) 0.0196(12) 0.0166(11) 0.0048(9) 0.0022(8) 0.0020(9)
C109 0.0192(11) 0.0279(13) 0.0222(12) 0.0115(11) -0.0005(9) -0.0031(9)
C110 0.0198(12) 0.0391(15) 0.0202(12) 0.0139(11) 0.0062(9) -0.0001(10)
C111 0.0278(13) 0.0330(14) 0.0123(11) 0.0007(10) 0.0043(9) 0.0033(10)
C112 0.0221(12) 0.0233(13) 0.0208(12) 0.0080(10) -0.0005(9) -0.0012(9)
C113 0.0176(11) 0.0176(11) 0.0176(11) 0.0090(9) 0.0038(8) -0.0013(8)
C114 0.0217(11) 0.0201(12) 0.0210(12) 0.0085(10) 0.0049(9) 0.0007(9)
C115 0.0185(12) 0.0276(14) 0.0363(14) 0.0199(12) 0.0070(10) 0.0047(9)
C116 0.0187(12) 0.0439(16) 0.0301(13) 0.0247(13) -0.0011(10) 0.0011(10)
C117 0.0207(11) 0.0328(14) 0.0173(11) 0.0096(11) 0.0009(9) -0.0032(10)
C118 0.0183(11) 0.0207(12) 0.0209(11) 0.0117(10) 0.0061(9) 0.0012(9)
C119 0.0151(10) 0.0170(11) 0.0145(10) 0.0047(9) -0.0006(8) -0.0020(8)
C120 0.0196(11) 0.0174(11) 0.0178(11) 0.0078(9) -0.0010(8) -0.0022(9)
C121 0.0193(11) 0.0255(13) 0.0174(11) 0.0057(10) 0.0043(9) -0.0003(9)
C122 0.0177(11) 0.0212(12) 0.0273(13) 0.0046(10) 0.0015(9) 0.0055(9)
C123 0.0232(12) 0.0195(12) 0.0247(12) 0.0111(10) -0.0046(9) -0.0009(9)
C124 0.0184(11) 0.0225(12) 0.0153(11) 0.0072(10) 0.0007(8) -0.0023(9)

loop_
_atom_type_symbol
_atom_type_description
_atom_type_scat_dispersion_real
_atom_type_scat_dispersion_imag
_atom_type_scat_source
C C 0.0033 0.0016 'International Tables Vol C Tables 4.2.6.8 and 6.1.1.4'
H H 0.0000 0.0000 'International Tables Vol C Tables 4.2.6.8 and 6.1.1.4'
B B 0.0013 0.0007 'International Tables Vol C Tables 4.2.6.8 and 6.1.1.4'
Cu Cu 0.3201 1.2651 'International Tables Vol C Tables 4.2.6.8 and 6.1.1.4'
F F 0.0171 0.0103 'International Tables Vol C Tables 4.2.6.8 and 6.1.1.4'
N N 0.0061 0.0033 'International Tables Vol C Tables 4.2.6.8 and 6.1.1.4'
O O 0.0106 0.0060 'International Tables Vol C Tables 4.2.6.8 and 6.1.1.4'

loop_
_exptl_crystal_face_index_h
_exptl_crystal_face_index_k
_exptl_crystal_face_index_l
_exptl_crystal_face_perp_dist
-1.00 1.00 -24.00 0.0567
0.00 -20.00 20.00 0.0559
-5.00 21.00 -2.00 0.1686
9.00 12.00 3.00 0.2600
11.00 -10.00 4.00 0.2614
-11.00 8.00 -4.00 0.2361
0.00 23.00 0.00 0.1124
0.00 20.00 -19.00 0.0514
10.00 -7.00 12.00 0.2453
0.00 -3.00 24.00 0.0468
0.00 -24.00 8.00 0.1032

loop_
_geom_angle_atom_site_label_1
_geom_angle_atom_site_label_2
_geom_angle_atom_site_label_3
_geom_angle
N4 Cu1 N1 126.79(8)
N4 Cu1 N3 113.52(8)
N1 Cu1 N3 115.38(8)
N4 Cu1 N2 129.57(7)
N1 Cu1 N2 79.32(7)
N3 Cu1 N2 79.68(7)
C5 N1 C1 118.0(2)
C5 N1 Cu1 116.84(14)
C1 N1 Cu1 125.09(16)
C13 N2 C6 115.67(16)
C13 N2 C7 109.10(16)
C6 N2 C7 111.82(17)
C13 N2 Cu1 116.77(13)
C6 N2 Cu1 103.02(12)
C7 N2 Cu1 99.26(12)
C8 N3 C12 118.00(19)
C8 N3 Cu1 114.25(14)
C12 N3 Cu1 126.23(16)
C24 N4 Cu1 174.5(2)
C14 O1 C23 117.35(18)
N1 C1 C2 122.5(2)
N1 C1 H1A 118.7
C2 C1 H1A 118.7
C1 C2 C3 119.7(2)
C1 C2 H2A 120.1
C3 C2 H2A 120.1
C4 C3 C2 118.0(2)
C4 C3 H3A 121.0
C2 C3 H3A 121.0
C3 C4 C5 119.5(2)
C3 C4 H4A 120.3
C5 C4 H4A 120.3
N1 C5 C4 122.3(2)
N1 C5 C6 117.43(19)
C4 C5 C6 120.3(2)
N2 C6 C5 110.58(17)
N2 C6 H6A 109.5
C5 C6 H6A 109.5
N2 C6 H6B 109.5
C5 C6 H6B 109.5
H6A C6 H6B 108.1
N2 C7 C8 109.74(18)
N2 C7 H7A 109.7
C8 C7 H7A 109.7
N2 C7 H7B 109.7
C8 C7 H7B 109.7
H7A C7 H7B 108.2
N3 C8 C9 122.5(2)
N3 C8 C7 115.17(19)
C9 C8 C7 122.3(2)
C8 C9 C10 118.9(2)
C8 C9 H9A 120.6
C10 C9 H9A 120.6
C11 C10 C9 119.0(2)
C11 C10 H10A 120.5
C9 C10 H10A 120.5
C10 C11 C12 119.0(2)
C10 C11 H11A 120.5
C12 C11 H11A 120.5
N3 C12 C11 122.7(2)
N3 C12 H12A 118.7
C11 C12 H12A 118.7
C18 C13 C14 119.1(2)
C18 C13 N2 118.04(19)
C14 C13 N2 122.32(19)
O1 C14 C15 124.4(2)
O1 C14 C13 116.83(19)
C15 C14 C13 118.8(2)
C16 C15 C14 120.7(2)
C16 C15 H15A 119.6
C14 C15 H15A 119.6
C15 C16 C17 121.9(2)
C15 C16 H16A 119.1
C17 C16 H16A 119.1
C16 C17 C18 116.4(2)
C16 C17 C19 124.0(2)
C18 C17 C19 119.5(2)
C13 C18 C17 123.0(2)
C13 C18 H18A 118.5
C17 C18 H18A 118.5
C20 C19 C21 109.7(2)
C20 C19 C17 110.04(19)
C21 C19 C17 111.27(19)
C20 C19 C22 109.0(2)
C21 C19 C22 108.17(19)
C17 C19 C22 108.65(18)
C19 C20 H20A 109.5
C19 C20 H20B 109.5
H20A C20 H20B 109.5
C19 C20 H20C 109.5
H20A C20 H20C 109.5
H20B C20 H20C 109.5
C19 C21 H21A 109.5
C19 C21 H21B 109.5
H21A C21 H21B 109.5
C19 C21 H21C 109.5
H21A C21 H21C 109.5
H21B C21 H21C 109.5
C19 C22 H22A 109.5
C19 C22 H22B 109.5
H22A C22 H22B 109.5
C19 C22 H22C 109.5
H22A C22 H22C 109.5
H22B C22 H22C 109.5
O1 C23 H23A 109.5
O1 C23 H23B 109.5
H23A C23 H23B 109.5
O1 C23 H23C 109.5
H23A C23 H23C 109.5
H23B C23 H23C 109.5
N4 C24 C25 179.5(3)
C24 C25 H25A 109.5
C24 C25 H25B 109.5
H25A C25 H25B 109.5
C24 C25 H25C 109.5
H25A C25 H25C 109.5
H25B C25 H25C 109.5
C107 B1 C119 113.19(18)
C107 B1 C101 113.26(18)
C119 B1 C101 102.53(17)
C107 B1 C113 102.29(17)
C119 B1 C113 113.00(17)
C101 B1 C113 113.00(18)
C102 C101 C106 113.2(2)
C102 C101 B1 119.6(2)
C106 C101 B1 126.8(2)
F1 C102 C103 116.3(2)
F1 C102 C101 119.1(2)
C103 C102 C101 124.6(2)
F2 C103 C104 120.3(2)
F2 C103 C102 120.3(2)
C104 C103 C102 119.3(2)
F3 C104 C105 120.3(3)
F3 C104 C103 120.5(3)
C105 C104 C103 119.2(2)
F4 C105 C104 119.9(2)
F4 C105 C106 120.2(2)
C104 C105 C106 119.9(2)
F5 C106 C105 114.9(2)
F5 C106 C101 121.4(2)
C105 C106 C101 123.7(2)
C112 C107 C108 113.25(19)
C112 C107 B1 127.5(2)
C108 C107 B1 119.03(19)
F6 C108 C109 115.76(19)
F6 C108 C107 119.80(18)
C109 C108 C107 124.4(2)
F7 C109 C110 120.0(2)
F7 C109 C108 120.7(2)
C110 C109 C108 119.3(2)
F8 C110 C111 121.1(2)
F8 C110 C109 119.8(2)
C111 C110 C109 119.1(2)
F9 C111 C110 119.9(2)
F9 C111 C112 120.3(2)
C110 C111 C112 119.8(2)
F10 C112 C107 121.4(2)
F10 C112 C111 114.5(2)
C107 C112 C111 124.1(2)
C118 C113 C114 112.3(2)
C118 C113 B1 127.84(19)
C114 C113 B1 119.63(19)
F11 C114 C115 116.3(2)
F11 C114 C113 118.8(2)
C115 C114 C113 124.9(2)
F12 C115 C116 119.3(2)
F12 C115 C114 120.8(2)
C116 C115 C114 119.8(2)
F13 C116 C115 121.5(2)
F13 C116 C117 119.9(2)
C115 C116 C117 118.6(2)
F14 C117 C118 120.5(2)
F14 C117 C116 120.1(2)
C118 C117 C116 119.4(2)
F15 C118 C117 114.1(2)
F15 C118 C113 121.03(19)
C117 C118 C113 124.8(2)
C124 C119 C120 112.4(2)
C124 C119 B1 128.35(19)
C120 C119 B1 119.19(19)
F16 C120 C121 116.38(19)
F16 C120 C119 118.75(19)
C121 C120 C119 124.9(2)
F17 C121 C120 121.1(2)
F17 C121 C122 119.3(2)
C120 C121 C122 119.6(2)
F18 C122 C123 120.8(2)
F18 C122 C121 120.9(2)
C123 C122 C121 118.4(2)
F19 C123 C122 119.5(2)
F19 C123 C124 120.4(2)
C122 C123 C124 120.1(2)
F20 C124 C123 114.8(2)
F20 C124 C119 120.6(2)
C123 C124 C119 124.6(2)

loop_
_geom_bond_atom_site_label_1
_geom_bond_atom_site_label_2
_geom_bond_distance
Cu1 N4 1.911(2)
Cu1 N1 2.010(2)
Cu1 N3 2.0631(19)
Cu1 N2 2.2863(18)
N1 C5 1.343(3)
N1 C1 1.353(3)
N2 C13 1.459(3)
N2 C6 1.474(3)
N2 C7 1.476(3)
N3 C8 1.344(3)
N3 C12 1.345(3)
N4 C24 1.140(3)
O1 C14 1.371(3)
O1 C23 1.428(3)
C1 C2 1.372(3)
C1 H1A 0.9500
C2 C3 1.388(3)
C2 H2A 0.9500
C3 C4 1.385(3)
C3 H3A 0.9500
C4 C5 1.388(3)
C4 H4A 0.9500
C5 C6 1.523(3)
C6 H6A 0.9900
C6 H6B 0.9900
C7 C8 1.518(3)
C7 H7A 0.9900
C7 H7B 0.9900
C8 C9 1.383(3)
C9 C10 1.387(3)
C9 H9A 0.9500
C10 C11 1.377(4)
C10 H10A 0.9500
C11 C12 1.381(3)
C11 H11A 0.9500
C12 H12A 0.9500
C13 C18 1.380(3)
C13 C14 1.403(3)
C14 C15 1.384(3)
C15 C16 1.384(3)
C15 H15A 0.9500
C16 C17 1.388(3)
C16 H16A 0.9500
C17 C18 1.395(3)
C17 C19 1.531(3)
C18 H18A 0.9500
C19 C20 1.531(3)
C19 C21 1.531(3)
C19 C22 1.534(3)
C20 H20A 0.9800
C20 H20B 0.9800
C20 H20C 0.9800
C21 H21A 0.9800
C21 H21B 0.9800
C21 H21C 0.9800
C22 H22A 0.9800
C22 H22B 0.9800
C22 H22C 0.9800
C23 H23A 0.9800
C23 H23B 0.9800
C23 H23C 0.9800
C24 C25 1.463(4)
C25 H25A 0.9800
C25 H25B 0.9800
C25 H25C 0.9800
B1 C107 1.649(3)
B1 C119 1.653(3)
B1 C101 1.660(3)
B1 C113 1.660(3)
F1 C102 1.361(3)
F2 C103 1.352(3)
F3 C104 1.352(3)
F4 C105 1.347(3)
F5 C106 1.354(3)
F6 C108 1.349(2)
F7 C109 1.353(3)
F8 C110 1.346(3)
F9 C111 1.348(3)
F10 C112 1.359(3)
F11 C114 1.360(3)
F12 C115 1.343(3)
F13 C116 1.349(3)
F14 C117 1.350(3)
F15 C118 1.359(3)
F16 C120 1.355(2)
F17 C121 1.344(3)
F18 C122 1.339(3)
F19 C123 1.351(3)
F20 C124 1.361(2)
C101 C102 1.391(3)
C101 C106 1.393(3)
C102 C103 1.377(3)
C103 C104 1.372(4)
C104 C105 1.368(4)
C105 C106 1.386(3)
C107 C112 1.383(3)
C107 C108 1.394(3)
C108 C109 1.379(3)
C109 C110 1.375(3)
C110 C111 1.366(4)
C111 C112 1.386(3)
C113 C118 1.384(3)
C113 C114 1.393(3)
C114 C115 1.375(3)
C115 C116 1.361(4)
C116 C117 1.381(4)
C117 C118 1.379(3)
C119 C124 1.389(3)
C119 C120 1.398(3)
C120 C121 1.368(3)
C121 C122 1.384(3)
C122 C123 1.368(3)
C123 C124 1.376(3)

loop_
_geom_torsion_atom_site_label_1
_geom_torsion_atom_site_label_2
_geom_torsion_atom_site_label_3
_geom_torsion_atom_site_label_4
_geom_torsion
N4 Cu1 N1 C5 117.81(16)
N3 Cu1 N1 C5 -87.20(16)
N2 Cu1 N1 C5 -14.13(15)
N4 Cu1 N1 C1 -65.8(2)
N3 Cu1 N1 C1 89.21(19)
N2 Cu1 N1 C1 162.28(19)
N4 Cu1 N2 C13 26.69(17)
N1 Cu1 N2 C13 156.09(15)
N3 Cu1 N2 C13 -85.38(14)
N4 Cu1 N2 C6 -101.24(15)
N1 Cu1 N2 C6 28.16(13)
N3 Cu1 N2 C6 146.69(14)
N4 Cu1 N2 C7 143.66(13)
N1 Cu1 N2 C7 -86.95(13)
N3 Cu1 N2 C7 31.59(13)
N4 Cu1 N3 C8 -138.68(15)
N1 Cu1 N3 C8 62.99(16)
N2 Cu1 N3 C8 -9.86(15)
N4 Cu1 N3 C12 26.9(2)
N1 Cu1 N3 C12 -131.43(18)
N2 Cu1 N3 C12 155.73(19)
N1 Cu1 N4 C24 126(2)
N3 Cu1 N4 C24 -30(2)
N2 Cu1 N4 C24 -126(2)
C5 N1 C1 C2 0.7(3)
Cu1 N1 C1 C2 -175.72(17)
N1 C1 C2 C3 -0.4(3)
C1 C2 C3 C4 -0.1(3)
C2 C3 C4 C5 0.3(3)
C1 N1 C5 C4 -0.4(3)
Cu1 N1 C5 C4 176.24(16)
C1 N1 C5 C6 179.7(2)
Cu1 N1 C5 C6 -3.7(2)
C3 C4 C5 N1 0.0(3)
C3 C4 C5 C6 179.9(2)
C13 N2 C6 C5 -165.40(18)
C7 N2 C6 C5 68.9(2)
Cu1 N2 C6 C5 -36.8(2)
N1 C5 C6 N2 30.5(3)
C4 C5 C6 N2 -149.4(2)
C13 N2 C7 C8 75.0(2)
C6 N2 C7 C8 -155.77(17)
Cu1 N2 C7 C8 -47.64(17)
C12 N3 C8 C9 -0.6(3)
Cu1 N3 C8 C9 166.29(17)
C12 N3 C8 C7 177.76(19)
Cu1 N3 C8 C7 -15.4(2)
N2 C7 C8 N3 46.8(2)
N2 C7 C8 C9 -134.8(2)
N3 C8 C9 C10 0.0(3)
C7 C8 C9 C10 -178.2(2)
C8 C9 C10 C11 1.1(3)
C9 C10 C11 C12 -1.7(4)
C8 N3 C12 C11 0.0(3)
Cu1 N3 C12 C11 -165.14(17)
C10 C11 C12 N3 1.2(4)
C6 N2 C13 C18 136.2(2)
C7 N2 C13 C18 -96.7(2)
Cu1 N2 C13 C18 14.7(2)
C6 N2 C13 C14 -52.1(3)
C7 N2 C13 C14 74.9(2)
Cu1 N2 C13 C14 -173.63(15)
C23 O1 C14 C15 4.7(3)
C23 O1 C14 C13 -173.5(2)
C18 C13 C14 O1 176.66(19)
N2 C13 C14 O1 5.1(3)
C18 C13 C14 C15 -1.7(3)
N2 C13 C14 C15 -173.27(19)
O1 C14 C15 C16 -175.8(2)
C13 C14 C15 C16 2.4(3)
C14 C15 C16 C17 -0.5(3)
C15 C16 C17 C18 -2.2(3)
C15 C16 C17 C19 175.2(2)
C14 C13 C18 C17 -1.1(3)
N2 C13 C18 C17 170.88(18)
C16 C17 C18 C13 3.0(3)
C19 C17 C18 C13 -174.56(19)
C16 C17 C19 C20 120.7(2)
C18 C17 C19 C20 -61.9(3)
C16 C17 C19 C21 -1.0(3)
C18 C17 C19 C21 176.31(19)
C16 C17 C19 C22 -120.0(2)
C18 C17 C19 C22 57.3(3)
Cu1 N4 C24 C25 -75(37)
C107 B1 C101 C102 -59.8(3)
C119 B1 C101 C102 62.5(2)
C113 B1 C101 C102 -175.52(19)
C107 B1 C101 C106 127.5(2)
C119 B1 C101 C106 -110.2(2)
C113 B1 C101 C106 11.8(3)
C106 C101 C102 F1 179.22(19)
B1 C101 C102 F1 5.5(3)
C106 C101 C102 C103 -2.1(3)
B1 C101 C102 C103 -175.8(2)
F1 C102 C103 F2 -0.5(3)
C101 C102 C103 F2 -179.2(2)
F1 C102 C103 C104 179.8(2)
C101 C102 C103 C104 1.1(4)
F2 C103 C104 F3 -0.7(4)
C102 C103 C104 F3 179.0(2)
F2 C103 C104 C105 -179.9(2)
C102 C103 C104 C105 -0.3(4)
F3 C104 C105 F4 0.0(4)
C103 C104 C105 F4 179.3(2)
F3 C104 C105 C106 -178.6(2)
C103 C104 C105 C106 0.6(4)
F4 C105 C106 F5 -1.8(3)
C104 C105 C106 F5 176.8(2)
F4 C105 C106 C101 179.5(2)
C104 C105 C106 C101 -1.8(4)
C102 C101 C106 F5 -176.1(2)
B1 C101 C106 F5 -3.0(3)
C102 C101 C106 C105 2.4(3)
B1 C101 C106 C105 175.5(2)
C119 B1 C107 C112 -126.7(2)
C101 B1 C107 C112 -10.5(3)
C113 B1 C107 C112 111.4(2)
C119 B1 C107 C108 58.6(3)
C101 B1 C107 C108 174.8(2)
C113 B1 C107 C108 -63.3(2)
C112 C107 C108 F6 -178.86(19)
B1 C107 C108 F6 -3.4(3)
C112 C107 C108 C109 2.1(3)
B1 C107 C108 C109 177.5(2)
F6 C108 C109 F7 -0.8(3)
C107 C108 C109 F7 178.3(2)
F6 C108 C109 C110 -179.3(2)
C107 C108 C109 C110 -0.2(4)
F7 C109 C110 F8 0.8(3)
C108 C109 C110 F8 179.3(2)
F7 C109 C110 C111 -179.3(2)
C108 C109 C110 C111 -0.7(4)
F8 C110 C111 F9 0.4(4)
C109 C110 C111 F9 -179.5(2)
F8 C110 C111 C112 179.5(2)
C109 C110 C111 C112 -0.4(4)
C108 C107 C112 F10 176.3(2)
B1 C107 C112 F10 1.3(4)
C108 C107 C112 C111 -3.3(3)
B1 C107 C112 C111 -178.3(2)
F9 C111 C112 F10 2.1(3)
C110 C111 C112 F10 -177.0(2)
F9 C111 C112 C107 -178.3(2)
C110 C111 C112 C107 2.6(4)
C107 B1 C113 C118 112.4(2)
C119 B1 C113 C118 -9.6(3)
C101 B1 C113 C118 -125.4(2)
C107 B1 C113 C114 -62.0(2)
C119 B1 C113 C114 175.94(19)
C101 B1 C113 C114 60.1(3)
C118 C113 C114 F11 -178.92(18)
B1 C113 C114 F11 -3.6(3)
C118 C113 C114 C115 2.0(3)
B1 C113 C114 C115 177.3(2)
F11 C114 C115 F12 0.3(3)
C113 C114 C115 F12 179.4(2)
F11 C114 C115 C116 -179.0(2)
C113 C114 C115 C116 0.1(4)
F12 C115 C116 F13 0.7(3)
C114 C115 C116 F13 -179.9(2)
F12 C115 C116 C117 178.8(2)
C114 C115 C116 C117 -1.9(3)
F13 C116 C117 F14 -0.1(3)
C115 C116 C117 F14 -178.2(2)
F13 C116 C117 C118 179.5(2)
C115 C116 C117 C118 1.4(3)
F14 C117 C118 F15 1.4(3)
C116 C117 C118 F15 -178.13(19)
F14 C117 C118 C113 -179.5(2)
C116 C117 C118 C113 0.9(3)
C114 C113 C118 F15 176.50(18)
B1 C113 C118 F15 1.7(3)
C114 C113 C118 C117 -2.5(3)
B1 C113 C118 C117 -177.3(2)
C107 B1 C119 C124 9.4(3)
C101 B1 C119 C124 -113.0(2)
C113 B1 C119 C124 125.1(2)
C107 B1 C119 C120 -173.68(19)
C101 B1 C119 C120 63.9(2)
C113 B1 C119 C120 -58.0(3)
C124 C119 C120 F16 177.98(18)
B1 C119 C120 F16 0.6(3)
C124 C119 C120 C121 -3.6(3)
B1 C119 C120 C121 179.0(2)
F16 C120 C121 F17 1.5(3)
C119 C120 C121 F17 -176.9(2)
F16 C120 C121 C122 -179.82(19)
C119 C120 C121 C122 1.7(4)
F17 C121 C122 F18 -0.7(3)
C120 C121 C122 F18 -179.4(2)
F17 C121 C122 C123 179.3(2)
C120 C121 C122 C123 0.6(3)
F18 C122 C123 F19 -0.4(3)
C121 C122 C123 F19 179.6(2)
F18 C122 C123 C124 179.3(2)
C121 C122 C123 C124 -0.7(3)
F19 C123 C124 F20 -2.3(3)
C122 C123 C124 F20 177.94(19)
F19 C123 C124 C119 178.19(19)
C122 C123 C124 C119 -1.6(4)
C120 C119 C124 F20 -175.97(18)
B1 C119 C124 F20 1.1(3)
C120 C119 C124 C123 3.5(3)
B1 C119 C124 C123 -179.4(2)

loop_
_diffrn_scan_number
_diffrn_scan_type
_diffrn_scan_start
_diffrn_scan_end
_diffrn_scan_width
_diffrn_scan_exptime
_diffrn_scan_omega
_diffrn_scan_theta
_diffrn_scan_kappa
_diffrn_scan_phi
_diffrn_scan_omega1
_diffrn_scan_theta1
_diffrn_scan_frames
1 phi 0.00 60.00 1.00 20.00 40.00 24.85 0.00 - 0.00 0.00 60
2 omega -55.00 -19.00 1.00 20.00 - 24.85 160.00 94.00 0.00 0.00 36
3 omega 19.00 62.00 1.00 20.00 - 24.85 -160.00 85.00 0.00 0.00 43
4 omega 19.00 62.00 1.00 20.00 - 24.85 -160.00 -116.00 0.00 0.00 43
5 omega -55.00 -19.00 1.00 20.00 - 24.85 160.00 -63.00 0.00 0.00 36
6 omega -112.50 -34.50 1.00 20.00 - -32.00 -179.00 340.00 0.00 0.00 78
7 omega -105.88 -0.88 1.00 20.00 - -32.00 -39.00 240.00 0.00 0.00 105
8 omega -112.50 -34.50 1.00 20.00 - -32.00 -179.00 240.00 0.00 0.00 78
9 omega -61.50 41.50 1.00 20.00 - -32.00 41.00 240.00 0.00 0.00 103
10 phi 120.00 180.00 1.00 20.00 -29.00 -32.00 101.00 - 0.00 0.00 60
